data_7059032
loop_
_publ_author_name
'Huang, Yuan'
'Qin, Yaru'
'Ge, Yu'
'Cui, Yanfeng'
'Zhang, Xiamei'
'Li, Yahong'
'Yao, Jinlei'

_publ_section_title
;
 Rationally assembled nonanuclear lanthanide clusters: Dy9 displays slow
 relaxation of magnetization and Tb9 serves as luminescent sensor for
 Fe3+, CrO42- and Cr2O72-
;
_journal_name_full 'New Journal of Chemistry'
_journal_paper_doi 10.1039/C9NJ04893F
_journal_year 2019
_chemical_formula_moiety 'C144 H168 Eu9 N16 O42, H3 O, H2O'
_chemical_formula_sum 'C144 H173 Eu9 N16 O44'
_chemical_formula_weight 4206.47
_space_group_crystal_system tetragonal
_space_group_IT_number 85
_space_group_name_Hall '-P 4a'
_space_group_name_H-M_alt 'P 4/n :2'
_atom_sites_solution_hydrogens mixed
_atom_sites_solution_primary iterative
_audit_creation_date 2019-11-06
_audit_creation_method
;
Olex2 1.2
(compiled 2018.05.29 svn.r3508 for OlexSys, GUI svn.r5506)
;
_audit_update_record
;
2019-11-06 deposited with the CCDC.	2019-11-13 downloaded from the CCDC.
;
_cell_angle_alpha 90
_cell_angle_beta 90
_cell_angle_gamma 90
_cell_formula_units_Z 2
_cell_length_a 21.6995(3)
_cell_length_b 21.6995(3)
_cell_length_c 17.9503(7)
_cell_measurement_reflns_used 9833
_cell_measurement_temperature 296(2)
_cell_measurement_theta_max 27.47
_cell_measurement_theta_min 2.46
_cell_volume 8452.2(4)
_computing_cell_refinement 'SAINT v8.37A (Bruker, 2015)'
_computing_data_collection 'Bruker APEX2'
_computing_data_reduction 'SAINT v8.37A (Bruker, 2015)'
_computing_molecular_graphics 'Olex2 (Dolomanov et al., 2009)'
_computing_publication_material 'Olex2 (Dolomanov et al., 2009)'
_computing_structure_refinement 'ShelXL (Sheldrick, 2015)'
_computing_structure_solution 'olex2.solve (Bourhis et al., 2015)'
_diffrn_ambient_temperature 296.15
_diffrn_measured_fraction_theta_full 0.997
_diffrn_measured_fraction_theta_max 0.997
_diffrn_measurement_device_type 'Bruker APEX-II CCD'
_diffrn_measurement_method '\f and \w scans'
_diffrn_radiation_type MoK\a
_diffrn_radiation_wavelength 0.71073
_diffrn_reflns_av_R_equivalents 0.0740
_diffrn_reflns_av_unetI/netI 0.0699
_diffrn_reflns_Laue_measured_fraction_full 0.997
_diffrn_reflns_Laue_measured_fraction_max 0.997
_diffrn_reflns_limit_h_max 26
_diffrn_reflns_limit_h_min -25
_diffrn_reflns_limit_k_max 9
_diffrn_reflns_limit_k_min -26
_diffrn_reflns_limit_l_max 21
_diffrn_reflns_limit_l_min -19
_diffrn_reflns_number 24961
_diffrn_reflns_point_group_measured_fraction_full 0.997
_diffrn_reflns_point_group_measured_fraction_max 0.997
_diffrn_reflns_theta_full 25.242
_diffrn_reflns_theta_max 25.679
_diffrn_reflns_theta_min 2.629
_exptl_absorpt_coefficient_mu 3.361
_exptl_absorpt_correction_T_max 0.7456
_exptl_absorpt_correction_T_min 0.2669
_exptl_absorpt_correction_type multi-scan
_exptl_absorpt_process_details
;
SADABS-2014/5 (Bruker,2014/5) was used for absorption correction.
wR2(int) was 0.2085 before and 0.0688 after correction.
The Ratio of minimum to maximum transmission is 0.3580.
The \l/2 correction factor is Not present.
;
_exptl_crystal_colour colourless
_exptl_crystal_colour_primary colourless
_exptl_crystal_density_diffrn 1.636
_exptl_crystal_description block
_exptl_crystal_F_000 4094
_exptl_crystal_size_max 0.4
_exptl_crystal_size_mid 0.2
_exptl_crystal_size_min 0.2
_refine_diff_density_max 2.189
_refine_diff_density_min -1.776
_refine_diff_density_rms 0.233
_refine_ls_extinction_method none
_refine_ls_goodness_of_fit_ref 1.085
_refine_ls_hydrogen_treatment constr
_refine_ls_matrix_type full
_refine_ls_number_parameters 484
_refine_ls_number_reflns 8031
_refine_ls_number_restraints 7
_refine_ls_restrained_S_all 1.085
_refine_ls_R_factor_all 0.1087
_refine_ls_R_factor_gt 0.0758
_refine_ls_shift/su_max 0.001
_refine_ls_shift/su_mean 0.000
_refine_ls_structure_factor_coef Fsqd
_refine_ls_weighting_details 'w=1/[\s^2^(Fo^2^)+308.0675P] where P=(Fo^2^+2Fc^2^)/3'
_refine_ls_weighting_scheme calc
_refine_ls_wR_factor_gt 0.1560
_refine_ls_wR_factor_ref 0.1755
_reflns_Friedel_coverage 0.000
_reflns_number_gt 5844
_reflns_number_total 8031
_reflns_threshold_expression 'I > 2\s(I)'
_cod_data_source_file c9nj04893f2.cif
_cod_data_source_block t_sq_s
_cod_original_sg_symbol_H-M 'P 4/n'
_cod_database_code 7059032
_shelx_shelxl_version_number 2014/7
_shelx_space_group_comment
;
The symmetry employed for this shelxl refinement is uniquely defined
by the following loop, which should always be used as a source of
symmetry information in preference to the above space-group names.
They are only intended as comments.
;
_olex2_refinement_description
;
1. Fixed Uiso
 At 1.2 times of:
  All C(H) groups, All C(H,H) groups, All O(H) groups
 At 1.5 times of:
  All C(H,H,H) groups
2. Rigid bond restraints
 O3, C24
 with sigma for 1-2 distances of 0.01 and sigma for 1-3 distances of 0.02
3. Uiso/Uaniso restraints and constraints
Uanis(C6) \\sim Ueq: with sigma of 0.001 and sigma for terminal atoms of 0.002
4.a Riding coordinates:
 O8(H8), O10(H10)
4.b Secondary CH2 refined with riding coordinates:
 C12(H12A,H12B), C32(H32A,H32B)
4.c Aromatic/amide H refined with riding coordinates:
 C1(H1), C2(H2), C3(H3), C8(H8A), C10(H10A), C13(H13), C14(H14), C16(H16),
 C17(H17), C18(H18), C19(H19), C20(H20), C24(H24), C30(H30), C31(H31), C34(H34),
  C35(H35), C36(H36)
4.d Idealised Me refined as rotating group:
 C21(H21A,H21B,H21C), C22(H22A,H22B,H22C), C23(H23A,H23B,H23C), C25(H25A,H25B,
 H25C), C26(H26A,H26B,H26C), C33(H33A,H33B,H33C)
;
_olex2_submission_special_instructions 'No special instructions were received'

loop_
_space_group_symop_operation_xyz
'x, y, z'
'-x+1/2, -y+1/2, z'
'-y+1/2, x, z'
'y, -x+1/2, z'
'-x, -y, -z'
'x-1/2, y-1/2, -z'
'y-1/2, -x, -z'
'-y, x-1/2, -z'

loop_
_atom_site_label
_atom_site_type_symbol
_atom_site_fract_x
_atom_site_fract_y
_atom_site_fract_z
_atom_site_U_iso_or_equiv
_atom_site_adp_type
_atom_site_occupancy
_atom_site_site_symmetry_order
_atom_site_calc_flag
_atom_site_refinement_flags_posn
_atom_site_refinement_flags_adp
_atom_site_refinement_flags_occupancy
Eu1 Eu 0.7500 0.7500 0.71259(7) 0.0242(3) Uani 1 4 d S T P
Eu2 Eu 0.63511(3) 0.71616(3) 0.86129(3) 0.02564(17) Uani 1 1 d . . .
Eu3 Eu 0.69681(3) 0.64224(3) 0.56415(3) 0.02603(17) Uani 1 1 d . . .
O1 O 0.6553(5) 0.5889(4) 0.6600(5) 0.035(2) Uani 1 1 d . . .
O2 O 0.5743(4) 0.6815(5) 0.7685(5) 0.036(2) Uani 1 1 d . . .
O3 O 0.5660(5) 0.6581(5) 0.9403(6) 0.051(3) Uani 1 1 d . U .
O4 O 0.6244(5) 0.5860(5) 0.4886(6) 0.046(3) Uani 1 1 d . . .
O5 O 0.4329(5) 0.5974(5) 0.6002(6) 0.047(3) Uani 1 1 d . . .
O6 O 0.5372(5) 0.4577(5) 0.8188(6) 0.053(3) Uani 1 1 d . . .
O7 O 0.7500 0.7500 0.8705(9) 0.024(4) Uani 1 4 d S T P
O8 O 0.6573(4) 0.7194(4) 0.6442(4) 0.0240(18) Uani 1 1 d . . .
H8 H 0.6448 0.6846 0.6596 0.029 Uiso 1 1 d R . .
O9 O 0.7500 0.7500 0.5541(9) 0.022(3) Uani 1 4 d S T P
O10 O 0.7041(4) 0.6638(4) 0.7813(4) 0.0280(19) Uani 1 1 d . . .
H10 H 0.6827 0.6380 0.7566 0.034 Uiso 1 1 d R . .
O11 O 0.6446(4) 0.7164(4) 0.4837(4) 0.031(2) Uani 1 1 d . . .
O12 O 0.6521(4) 0.8012(4) 0.9422(4) 0.031(2) Uani 1 1 d . . .
N1 N 0.7351(5) 0.5299(5) 0.5589(6) 0.030(2) Uani 1 1 d . . .
N2 N 0.5748(6) 0.5541(6) 0.3846(6) 0.041(3) Uani 1 1 d . . .
N3 N 0.5321(6) 0.7760(6) 0.8655(6) 0.038(3) Uani 1 1 d . . .
N4 N 0.4893(8) 0.6512(9) 1.0230(9) 0.079(5) Uani 1 1 d . . .
C1 C 0.4999(6) 0.6406(6) 0.6848(7) 0.029(3) Uani 1 1 d . . .
H1 H 0.5298 0.6166 0.6614 0.035 Uiso 1 1 calc R . .
C2 C 0.7102(6) 0.4820(6) 0.5912(7) 0.032(3) Uani 1 1 d . . .
H2 H 0.7258 0.4440 0.5762 0.038 Uiso 1 1 calc R . .
C3 C 0.5967(6) 0.5261(7) 0.7386(7) 0.035(3) Uani 1 1 d . . .
H3 H 0.5808 0.5610 0.7618 0.042 Uiso 1 1 calc R . .
C4 C 0.6143(6) 0.8116(6) 0.9998(6) 0.031(3) Uani 1 1 d . . .
C5 C 0.5426(6) 0.7156(6) 0.4336(7) 0.033(3) Uani 1 1 d . . .
C6 C 0.6054(6) 0.7152(6) 0.4238(8) 0.033(3) Uani 1 1 d . U .
C7 C 0.6395(6) 0.5319(6) 0.6794(8) 0.032(3) Uani 1 1 d . . .
C8 C 0.6313(7) 0.7150(6) 0.3519(7) 0.036(3) Uani 1 1 d . . .
H8A H 0.6737 0.7129 0.3449 0.043 Uiso 1 1 calc R . .
C9 C 0.6634(7) 0.4794(6) 0.6454(8) 0.035(3) Uani 1 1 d . . .
C10 C 0.6376(7) 0.8107(6) 1.0730(7) 0.036(3) Uani 1 1 d . . .
H10A H 0.6792 0.8031 1.0810 0.043 Uiso 1 1 calc R . .
C11 C 0.5788(6) 0.4677(7) 0.7613(8) 0.038(3) Uani 1 1 d . . .
C12 C 0.7897(7) 0.5170(7) 0.5115(7) 0.037(3) Uani 1 1 d . . .
H12A H 0.7955 0.4728 0.5085 0.045 Uiso 1 1 calc R . .
H12B H 0.8259 0.5344 0.5351 0.045 Uiso 1 1 calc R . .
C13 C 0.5987(7) 0.8213(7) 1.1339(7) 0.039(3) Uani 1 1 d . . .
H13 H 0.6139 0.8203 1.1823 0.047 Uiso 1 1 calc R . .
C14 C 0.4808(6) 0.7634(6) 0.8295(8) 0.034(3) Uani 1 1 d . . .
H14 H 0.4470 0.7881 0.8411 0.041 Uiso 1 1 calc R . .
C15 C 0.5176(6) 0.6786(6) 0.7447(7) 0.033(3) Uani 1 1 d . . .
C16 C 0.6231(7) 0.5711(6) 0.4222(8) 0.039(3) Uani 1 1 d . . .
H16 H 0.6603 0.5721 0.3966 0.047 Uiso 1 1 calc R . .
C17 C 0.5040(7) 0.7171(7) 0.3728(8) 0.042(4) Uani 1 1 d . . .
H17 H 0.4615 0.7176 0.3800 0.051 Uiso 1 1 calc R . .
C18 C 0.5380(8) 0.8331(7) 1.1206(8) 0.047(4) Uani 1 1 d . . .
H18 H 0.5115 0.8387 1.1607 0.056 Uiso 1 1 calc R . .
C19 C 0.4103(7) 0.7095(8) 0.7473(10) 0.052(4) Uani 1 1 d . . .
H19 H 0.3792 0.7324 0.7697 0.062 Uiso 1 1 calc R . .
C20 C 0.5277(9) 0.7180(8) 0.3004(9) 0.058(5) Uani 1 1 d . . .
H20 H 0.5016 0.7185 0.2593 0.070 Uiso 1 1 calc R . .
C21 C 0.5789(10) 0.5393(10) 0.3058(9) 0.071(6) Uani 1 1 d . . .
H21A H 0.6206 0.5448 0.2892 0.106 Uiso 1 1 calc GR . .
H21B H 0.5522 0.5661 0.2781 0.106 Uiso 1 1 calc GR . .
H21C H 0.5667 0.4973 0.2980 0.106 Uiso 1 1 calc GR . .
C22 C 0.5088(8) 0.5087(8) 0.8511(9) 0.056(5) Uani 1 1 d . . .
H22A H 0.4905 0.5337 0.8129 0.084 Uiso 1 1 calc GR . .
H22B H 0.5389 0.5325 0.8777 0.084 Uiso 1 1 calc GR . .
H22C H 0.4775 0.4950 0.8850 0.084 Uiso 1 1 calc GR . .
C23 C 0.3736(8) 0.5935(9) 0.5660(11) 0.064(5) Uani 1 1 d . . .
H23A H 0.3734 0.5605 0.5304 0.096 Uiso 1 1 calc GR . .
H23B H 0.3645 0.6317 0.5412 0.096 Uiso 1 1 calc GR . .
H23C H 0.3429 0.5858 0.6035 0.096 Uiso 1 1 calc GR . .
C24 C 0.5126(10) 0.6518(9) 0.9553(13) 0.076(6) Uani 1 1 d . U .
H24 H 0.4852 0.6470 0.9158 0.091 Uiso 1 1 calc R . .
C25 C 0.5218(11) 0.6640(12) 1.0858(15) 0.099(8) Uani 1 1 d . . .
H25A H 0.5615 0.6447 1.0830 0.149 Uiso 1 1 calc GR . .
H25B H 0.4999 0.6487 1.1284 0.149 Uiso 1 1 calc GR . .
H25C H 0.5270 0.7078 1.0903 0.149 Uiso 1 1 calc GR . .
C26 C 0.4210(13) 0.6484(14) 1.0276(18) 0.127(11) Uani 1 1 d . . .
H26A H 0.4045 0.6894 1.0296 0.190 Uiso 1 1 calc GR . .
H26B H 0.4091 0.6263 1.0717 0.190 Uiso 1 1 calc GR . .
H26C H 0.4051 0.6276 0.9845 0.190 Uiso 1 1 calc GR . .
C27 C 0.4403(7) 0.6374(7) 0.6596(8) 0.041(4) Uani 1 1 d . . .
C28 C 0.5519(6) 0.8265(7) 0.9882(7) 0.035(3) Uani 1 1 d . . .
C29 C 0.4703(6) 0.7166(7) 0.7748(8) 0.036(3) Uani 1 1 d . . .
C30 C 0.6025(7) 0.4147(7) 0.7264(8) 0.043(4) Uani 1 1 d . . .
H30 H 0.5902 0.3756 0.7417 0.052 Uiso 1 1 calc R . .
C31 C 0.5151(7) 0.8369(7) 1.0495(8) 0.039(3) Uani 1 1 d . . .
H31 H 0.4738 0.8468 1.0426 0.047 Uiso 1 1 calc R . .
C32 C 0.5279(7) 0.8333(6) 0.9098(7) 0.038(3) Uani 1 1 d . . .
H32A H 0.4852 0.8463 0.9118 0.046 Uiso 1 1 calc R . .
H32B H 0.5511 0.8654 0.8847 0.046 Uiso 1 1 calc R . .
C33 C 0.5130(7) 0.5529(8) 0.4183(9) 0.049(4) Uani 1 1 d . . .
H33A H 0.4977 0.5114 0.4188 0.073 Uiso 1 1 calc GR . .
H33B H 0.4856 0.5784 0.3897 0.073 Uiso 1 1 calc GR . .
H33C H 0.5152 0.5682 0.4684 0.073 Uiso 1 1 calc GR . .
C34 C 0.5907(8) 0.7180(7) 0.2916(8) 0.048(4) Uani 1 1 d . . .
H34 H 0.6069 0.7202 0.2437 0.058 Uiso 1 1 calc R . .
C35 C 0.3943(7) 0.6717(8) 0.6905(9) 0.050(4) Uani 1 1 d . . .
H35 H 0.3539 0.6693 0.6734 0.059 Uiso 1 1 calc R . .
C36 C 0.6432(8) 0.4215(7) 0.6706(9) 0.048(4) Uani 1 1 d . . .
H36 H 0.6588 0.3864 0.6477 0.057 Uiso 1 1 calc R . .

loop_
_atom_site_aniso_label
_atom_site_aniso_U_11
_atom_site_aniso_U_22
_atom_site_aniso_U_33
_atom_site_aniso_U_23
_atom_site_aniso_U_13
_atom_site_aniso_U_12
Eu1 0.0302(4) 0.0302(4) 0.0121(6) 0.000 0.000 0.000
Eu2 0.0316(4) 0.0317(4) 0.0137(3) -0.0009(3) 0.0013(3) 0.0000(3)
Eu3 0.0330(4) 0.0321(4) 0.0131(3) -0.0021(3) -0.0012(3) -0.0004(3)
O1 0.053(6) 0.036(5) 0.015(4) -0.004(4) 0.003(4) -0.005(4)
O2 0.035(5) 0.053(6) 0.020(5) -0.008(4) -0.004(4) 0.004(4)
O3 0.041(6) 0.066(7) 0.047(6) 0.022(6) 0.007(5) 0.001(5)
O4 0.061(7) 0.041(6) 0.036(6) -0.005(5) -0.017(5) -0.006(5)
O5 0.050(6) 0.052(6) 0.040(6) -0.009(5) -0.020(5) -0.010(5)
O6 0.056(7) 0.065(7) 0.037(6) 0.001(5) 0.018(5) -0.020(6)
O7 0.027(5) 0.027(5) 0.019(9) 0.000 0.000 0.000
O8 0.037(5) 0.028(4) 0.007(4) 0.002(3) -0.005(3) 0.001(4)
O9 0.018(5) 0.018(5) 0.029(9) 0.000 0.000 0.000
O10 0.037(5) 0.037(5) 0.010(4) 0.000(4) -0.002(4) 0.001(4)
O11 0.046(6) 0.039(5) 0.007(4) -0.002(4) -0.010(4) 0.003(4)
O12 0.040(5) 0.041(5) 0.011(4) -0.003(4) 0.005(4) -0.007(4)
N1 0.031(6) 0.036(6) 0.024(6) 0.002(5) -0.002(5) 0.001(5)
N2 0.052(8) 0.048(7) 0.022(6) -0.004(5) -0.004(5) -0.015(6)
N3 0.052(7) 0.048(7) 0.015(5) -0.001(5) 0.002(5) 0.015(6)
N4 0.061(11) 0.119(15) 0.056(10) 0.004(10) 0.031(9) -0.018(10)
C1 0.038(7) 0.033(7) 0.016(6) 0.000(5) -0.008(5) -0.006(6)
C2 0.030(7) 0.039(8) 0.026(7) -0.004(6) -0.004(6) -0.008(6)
C3 0.039(8) 0.048(8) 0.019(6) -0.008(6) -0.005(6) -0.011(6)
C4 0.047(8) 0.038(7) 0.010(6) 0.005(5) 0.006(5) -0.015(6)
C5 0.037(7) 0.040(8) 0.023(7) -0.006(6) -0.002(6) 0.006(6)
C6 0.033(3) 0.033(3) 0.032(3) -0.0001(10) 0.0000(10) 0.0004(10)
C7 0.025(7) 0.038(8) 0.033(7) -0.002(6) -0.005(6) -0.009(5)
C8 0.045(8) 0.040(8) 0.021(7) 0.000(6) -0.004(6) -0.001(6)
C9 0.043(8) 0.035(7) 0.028(7) -0.001(6) -0.006(6) -0.005(6)
C10 0.043(8) 0.042(8) 0.023(7) -0.003(6) 0.003(6) 0.005(6)
C11 0.034(7) 0.053(9) 0.026(7) 0.006(6) -0.006(6) -0.009(6)
C12 0.053(9) 0.037(8) 0.021(7) -0.013(6) 0.001(6) 0.018(7)
C13 0.043(8) 0.058(9) 0.017(6) 0.014(6) -0.007(6) -0.005(7)
C14 0.031(7) 0.036(7) 0.036(8) -0.001(6) 0.003(6) -0.005(6)
C15 0.029(7) 0.039(8) 0.030(7) -0.002(6) -0.014(6) -0.006(6)
C16 0.056(9) 0.024(7) 0.038(9) 0.001(6) -0.001(7) 0.010(6)
C17 0.037(8) 0.059(10) 0.031(8) -0.005(7) -0.015(6) -0.001(7)
C18 0.069(11) 0.050(9) 0.022(8) -0.006(7) 0.014(7) 0.005(8)
C19 0.035(8) 0.064(11) 0.057(11) 0.011(9) -0.004(8) 0.005(7)
C20 0.070(12) 0.069(12) 0.035(9) -0.001(8) -0.024(9) 0.007(9)
C21 0.097(16) 0.081(14) 0.035(10) -0.019(9) -0.004(10) -0.019(12)
C22 0.058(11) 0.070(12) 0.039(9) -0.013(8) 0.017(8) -0.027(9)
C23 0.043(9) 0.082(13) 0.066(12) -0.014(10) -0.028(9) -0.015(9)
C24 0.068(10) 0.063(12) 0.098(17) 0.032(12) 0.031(12) 0.016(10)
C25 0.069(15) 0.11(2) 0.11(2) 0.031(17) -0.027(15) -0.004(14)
C26 0.10(2) 0.14(3) 0.14(3) 0.02(2) 0.01(2) -0.001(19)
C27 0.045(9) 0.043(8) 0.035(8) 0.000(7) -0.016(7) -0.010(7)
C28 0.040(8) 0.042(8) 0.024(7) 0.005(6) -0.005(6) 0.005(6)
C29 0.033(7) 0.048(9) 0.027(7) 0.004(6) -0.007(6) 0.008(6)
C30 0.062(10) 0.032(8) 0.036(8) 0.002(6) -0.007(7) -0.009(7)
C31 0.043(8) 0.040(8) 0.035(8) 0.004(6) 0.010(7) 0.010(6)
C32 0.053(9) 0.036(8) 0.027(7) -0.011(6) 0.005(6) 0.020(7)
C33 0.042(9) 0.059(10) 0.045(9) -0.008(8) 0.013(7) -0.006(7)
C34 0.078(12) 0.043(9) 0.023(7) 0.009(6) -0.002(8) -0.015(8)
C35 0.031(8) 0.063(11) 0.055(10) -0.019(8) -0.011(7) 0.009(7)
C36 0.065(11) 0.042(9) 0.036(8) -0.007(7) 0.012(8) -0.007(8)

loop_
_atom_type_symbol
_atom_type_description
_atom_type_scat_dispersion_real
_atom_type_scat_dispersion_imag
_atom_type_scat_source
C C 0.0033 0.0016 'International Tables Vol C Tables 4.2.6.8 and 6.1.1.4'
H H 0.0000 0.0000 'International Tables Vol C Tables 4.2.6.8 and 6.1.1.4'
Eu Eu -0.1578 3.6682 'International Tables Vol C Tables 4.2.6.8 and 6.1.1.4'
N N 0.0061 0.0033 'International Tables Vol C Tables 4.2.6.8 and 6.1.1.4'
O O 0.0106 0.0060 'International Tables Vol C Tables 4.2.6.8 and 6.1.1.4'

loop_
_geom_angle_atom_site_label_1
_geom_angle_atom_site_label_2
_geom_angle_atom_site_label_3
_geom_angle
_geom_angle_site_symmetry_1
_geom_angle_site_symmetry_3
Eu2 Eu1 Eu2 88.47(3) . 2_665
O7 Eu1 Eu2 44.235(16) . .
O7 Eu1 Eu2 44.235(16) . 2_665
O7 Eu1 O9 180.0 . .
O8 Eu1 Eu2 112.26(19) 4_565 2_665
O8 Eu1 Eu2 164.28(19) 2_665 .
O8 Eu1 Eu2 164.28(18) . 2_665
O8 Eu1 Eu2 75.90(18) 2_665 2_665
O8 Eu1 Eu2 109.89(19) 4_565 .
O8 Eu1 Eu2 75.90(18) . .
O8 Eu1 Eu2 112.26(19) 3_655 .
O8 Eu1 Eu2 109.89(19) 3_655 2_665
O8 Eu1 O7 120.11(18) . .
O8 Eu1 O7 120.11(18) 4_565 .
O8 Eu1 O7 120.11(18) 3_655 .
O8 Eu1 O7 120.11(18) 2_665 .
O8 Eu1 O8 75.42(16) 3_655 2_665
O8 Eu1 O8 75.42(16) 2_665 4_565
O8 Eu1 O8 75.42(16) . 3_655
O8 Eu1 O8 75.42(16) . 4_565
O8 Eu1 O8 119.8(4) 3_655 4_565
O8 Eu1 O8 119.8(4) . 2_665
O8 Eu1 O9 59.89(18) 3_655 .
O8 Eu1 O9 59.89(18) 4_565 .
O8 Eu1 O9 59.89(18) 2_665 .
O8 Eu1 O9 59.89(18) . .
O8 Eu1 O10 142.4(3) 4_565 3_655
O8 Eu1 O10 140.3(3) . 3_655
O8 Eu1 O10 142.4(3) 2_665 .
O8 Eu1 O10 74.7(3) 2_665 3_655
O8 Eu1 O10 74.7(3) 3_655 .
O8 Eu1 O10 73.3(3) 2_665 2_665
O8 Eu1 O10 140.3(3) 3_655 2_665
O8 Eu1 O10 74.7(3) 4_565 2_665
O8 Eu1 O10 73.3(3) 3_655 3_655
O8 Eu1 O10 73.3(3) . .
O8 Eu1 O10 140.3(3) 4_565 .
O8 Eu1 O10 142.4(3) 3_655 4_565
O8 Eu1 O10 142.4(3) . 2_665
O8 Eu1 O10 140.3(3) 2_665 4_565
O8 Eu1 O10 73.3(3) 4_565 4_565
O8 Eu1 O10 74.7(3) . 4_565
O9 Eu1 Eu2 135.765(16) . 2_665
O9 Eu1 Eu2 135.765(16) . .
O10 Eu1 Eu2 94.02(19) 3_655 .
O10 Eu1 Eu2 38.5(2) 2_665 2_665
O10 Eu1 Eu2 93.55(19) 2_665 .
O10 Eu1 Eu2 37.7(2) 4_565 .
O10 Eu1 Eu2 37.7(2) 3_655 2_665
O10 Eu1 Eu2 38.5(2) . .
O10 Eu1 Eu2 93.55(19) . 2_665
O10 Eu1 Eu2 94.02(19) 4_565 2_665
O10 Eu1 O7 59.80(19) 3_655 .
O10 Eu1 O7 59.80(19) 2_665 .
O10 Eu1 O7 59.80(19) 4_565 .
O10 Eu1 O7 59.80(19) . .
O10 Eu1 O9 120.20(19) 2_665 .
O10 Eu1 O9 120.20(19) . .
O10 Eu1 O9 120.20(19) 4_565 .
O10 Eu1 O9 120.20(19) 3_655 .
O10 Eu1 O10 75.35(17) 2_665 3_655
O10 Eu1 O10 119.6(4) . 2_665
O10 Eu1 O10 119.6(4) 3_655 4_565
O10 Eu1 O10 75.35(17) . 3_655
O10 Eu1 O10 75.35(17) . 4_565
O10 Eu1 O10 75.35(17) 2_665 4_565
Eu2 Eu2 Eu1 60.444(9) 3_655 .
Eu2 Eu2 Eu1 60.445(9) 4_565 .
Eu2 Eu2 Eu2 90.001(1) 4_565 3_655
O2 Eu2 Eu1 85.9(2) . .
O2 Eu2 Eu2 110.8(2) . 3_655
O2 Eu2 Eu2 125.0(3) . 4_565
O2 Eu2 O3 84.0(4) . .
O2 Eu2 O7 134.6(4) . .
O2 Eu2 O10 87.1(3) . 4_565
O2 Eu2 O10 76.2(3) . .
O2 Eu2 O12 125.5(3) . 3_655
O2 Eu2 O12 143.2(3) . .
O2 Eu2 N3 71.5(4) . .
O3 Eu2 Eu1 159.7(3) . .
O3 Eu2 Eu2 139.0(3) . 4_565
O3 Eu2 Eu2 107.2(3) . 3_655
O3 Eu2 O7 134.7(4) . .
O3 Eu2 O12 72.8(3) . 3_655
O3 Eu2 N3 73.1(4) . .
O7 Eu2 Eu1 49.4(4) . .
O7 Eu2 Eu2 45.12(2) . 4_565
O7 Eu2 Eu2 45.11(2) . 3_655
O10 Eu2 Eu1 40.0(2) 4_565 .
O10 Eu2 Eu1 40.2(2) . .
O10 Eu2 Eu2 38.8(2) 4_565 4_565
O10 Eu2 Eu2 96.8(2) . 4_565
O10 Eu2 Eu2 96.9(2) 4_565 3_655
O10 Eu2 Eu2 38.2(2) . 3_655
O10 Eu2 O3 119.9(4) . .
O10 Eu2 O3 155.9(3) 4_565 .
O10 Eu2 O7 64.4(3) . .
O10 Eu2 O7 64.8(3) 4_565 .
O10 Eu2 O10 79.3(4) 4_565 .
O10 Eu2 O12 130.2(3) . .
O10 Eu2 O12 129.7(3) 4_565 3_655
O10 Eu2 O12 74.3(3) . 3_655
O10 Eu2 O12 76.0(3) 4_565 .
O10 Eu2 N3 143.7(3) . .
O10 Eu2 N3 82.9(3) 4_565 .
O12 Eu2 Eu1 100.4(2) . .
O12 Eu2 Eu1 99.2(2) 3_655 .
O12 Eu2 Eu2 103.3(2) 3_655 4_565
O12 Eu2 Eu2 39.7(2) 3_655 3_655
O12 Eu2 Eu2 40.9(2) . 4_565
O12 Eu2 Eu2 103.6(2) . 3_655
O12 Eu2 O3 98.2(4) . .
O12 Eu2 O7 66.0(3) . .
O12 Eu2 O7 65.2(3) 3_655 .
O12 Eu2 O12 89.5(4) . 3_655
O12 Eu2 N3 74.1(3) . .
O12 Eu2 N3 139.3(3) 3_655 .
N3 Eu2 Eu1 120.0(3) . .
N3 Eu2 Eu2 88.4(3) . 4_565
N3 Eu2 Eu2 177.7(3) . 3_655
N3 Eu2 O7 133.2(3) . .
Eu3 Eu3 Eu1 60.357(9) 4_565 .
Eu3 Eu3 Eu1 60.358(9) 3_655 .
Eu3 Eu3 Eu3 90.0 3_655 4_565
O1 Eu3 Eu1 84.3(2) . .
O1 Eu3 Eu3 110.9(2) . 4_565
O1 Eu3 Eu3 122.8(2) . 3_655
O1 Eu3 O4 84.7(3) . .
O1 Eu3 O8 75.9(3) . .
O1 Eu3 O8 85.1(3) . 3_655
O1 Eu3 O9 133.3(4) . .
O1 Eu3 O11 142.2(3) . 3_655
O1 Eu3 O11 127.0(3) . .
O1 Eu3 N1 70.9(3) . .
O1 Eu3 C6 134.1(3) . 3_655
O4 Eu3 Eu1 157.3(3) . .
O4 Eu3 Eu3 141.3(3) . 3_655
O4 Eu3 Eu3 105.7(3) . 4_565
O4 Eu3 O9 134.7(4) . .
O4 Eu3 O11 72.4(3) . .
O4 Eu3 N1 73.1(3) . .
O4 Eu3 C6 79.8(4) . 3_655
O8 Eu3 Eu1 40.06(19) . .
O8 Eu3 Eu1 39.9(2) 3_655 .
O8 Eu3 Eu3 96.6(2) . 3_655
O8 Eu3 Eu3 38.68(19) 3_655 3_655
O8 Eu3 Eu3 38.14(19) . 4_565
O8 Eu3 Eu3 96.7(2) 3_655 4_565
O8 Eu3 O4 117.6(3) . .
O8 Eu3 O4 157.5(3) 3_655 .
O8 Eu3 O8 79.0(4) 3_655 .
O8 Eu3 O9 64.8(3) 3_655 .
O8 Eu3 O9 64.4(3) . .
O8 Eu3 O11 129.9(3) . 3_655
O8 Eu3 O11 75.7(3) 3_655 3_655
O8 Eu3 O11 74.0(3) . .
O8 Eu3 O11 129.2(3) 3_655 .
O8 Eu3 N1 143.9(3) . .
O8 Eu3 N1 84.5(3) 3_655 .
O8 Eu3 C6 93.1(3) 3_655 3_655
O8 Eu3 C6 148.7(3) . 3_655
O9 Eu3 Eu1 49.6(4) . .
O9 Eu3 Eu3 45.14(3) . 3_655
O9 Eu3 Eu3 45.13(3) . 4_565
O9 Eu3 C6 84.7(4) . 3_655
O11 Eu3 Eu1 98.8(2) . .
O11 Eu3 Eu1 100.1(2) 3_655 .
O11 Eu3 Eu3 39.34(19) . 4_565
O11 Eu3 Eu3 103.5(2) 3_655 4_565
O11 Eu3 Eu3 40.7(2) 3_655 3_655
O11 Eu3 Eu3 103.2(2) . 3_655
O11 Eu3 O4 100.8(3) 3_655 .
O11 Eu3 O9 64.8(3) . .
O11 Eu3 O9 65.7(3) 3_655 .
O11 Eu3 O11 89.7(4) 3_655 .
O11 Eu3 N1 138.7(3) . .
O11 Eu3 N1 75.1(3) 3_655 .
O11 Eu3 C6 21.7(3) 3_655 3_655
O11 Eu3 C6 88.6(3) . 3_655
N1 Eu3 Eu1 121.3(2) . .
N1 Eu3 Eu3 177.9(2) . 4_565
N1 Eu3 Eu3 89.9(2) . 3_655
N1 Eu3 O9 134.6(2) . .
N1 Eu3 C6 63.3(3) . 3_655
C6 Eu3 Eu1 121.6(2) 3_655 .
C6 Eu3 Eu3 61.6(2) 3_655 3_655
C6 Eu3 Eu3 114.8(2) 3_655 4_565
C7 O1 Eu3 141.1(8) . .
C15 O2 Eu2 144.2(9) . .
C24 O3 Eu2 142.2(12) . .
C16 O4 Eu3 133.7(11) . .
C27 O5 C23 118.1(13) . .
C11 O6 C22 118.3(12) . .
Eu2 O7 Eu1 86.4(4) . .
Eu2 O7 Eu1 86.4(4) 2_665 .
Eu2 O7 Eu1 86.4(4) 4_565 .
Eu2 O7 Eu1 86.4(4) 3_655 .
Eu2 O7 Eu2 89.77(4) 2_665 3_655
Eu2 O7 Eu2 89.77(5) . 3_655
Eu2 O7 Eu2 172.7(7) . 2_665
Eu2 O7 Eu2 89.77(5) . 4_565
Eu2 O7 Eu2 89.77(5) 2_665 4_565
Eu2 O7 Eu2 172.7(7) 3_655 4_565
Eu3 O8 Eu1 102.3(3) 4_565 .
Eu3 O8 Eu1 101.5(3) . .
Eu3 O8 Eu3 103.2(3) 4_565 .
Eu3 O9 Eu1 86.1(4) 4_565 .
Eu3 O9 Eu1 86.1(4) . .
Eu3 O9 Eu1 86.1(4) 3_655 .
Eu3 O9 Eu1 86.1(4) 2_665 .
Eu3 O9 Eu3 89.73(5) 4_565 .
Eu3 O9 Eu3 89.73(5) 3_655 .
Eu3 O9 Eu3 172.1(7) 3_655 4_565
Eu3 O9 Eu3 89.73(5) 2_665 3_655
Eu3 O9 Eu3 89.73(5) 2_665 4_565
Eu3 O9 Eu3 172.1(7) 2_665 .
Eu2 O10 Eu1 102.2(3) 3_655 .
Eu2 O10 Eu1 101.3(3) . .
Eu2 O10 Eu2 102.9(3) 3_655 .
Eu3 O11 Eu3 100.0(3) 4_565 .
C6 O11 Eu3 137.7(8) . .
C6 O11 Eu3 118.6(8) . 4_565
Eu2 O12 Eu2 99.4(3) . 4_565
C4 O12 Eu2 120.5(8) . .
C4 O12 Eu2 135.6(8) . 4_565
C2 N1 Eu3 127.2(9) . .
C2 N1 C12 115.6(11) . .
C12 N1 Eu3 117.1(8) . .
C16 N2 C21 121.2(15) . .
C16 N2 C33 121.8(13) . .
C21 N2 C33 116.9(14) . .
C14 N3 Eu2 127.8(9) . .
C14 N3 C32 112.7(12) . .
C32 N3 Eu2 119.4(9) . .
C24 N4 C25 124(2) . .
C24 N4 C26 116(2) . .
C25 N4 C26 119(2) . .
C27 C1 C15 122.5(13) . .
N1 C2 C9 129.5(13) . .
C11 C3 C7 119.0(14) . .
O12 C4 C10 120.0(13) . .
O12 C4 C28 120.9(11) . .
C10 C4 C28 119.1(12) . .
C6 C5 C12 118.9(12) . 4_565
C6 C5 C17 120.1(13) . .
C17 C5 C12 120.8(13) . 4_565
O11 C6 Eu3 39.7(6) . 4_565
O11 C6 C5 120.9(12) . .
O11 C6 C8 118.2(12) . .
C5 C6 Eu3 98.0(9) . 4_565
C5 C6 C8 120.9(13) . .
C8 C6 Eu3 127.8(9) . 4_565
O1 C7 C3 116.6(12) . .
O1 C7 C9 123.5(12) . .
C9 C7 C3 120.0(13) . .
C34 C8 C6 117.4(14) . .
C7 C9 C2 122.5(13) . .
C7 C9 C36 118.3(13) . .
C36 C9 C2 119.0(13) . .
C13 C10 C4 120.7(13) . .
O6 C11 C3 122.9(14) . .
O6 C11 C30 116.2(13) . .
C3 C11 C30 120.9(13) . .
N1 C12 C5 113.6(11) . 3_655
C18 C13 C10 118.5(13) . .
N3 C14 C29 128.2(13) . .
O2 C15 C1 122.4(13) . .
O2 C15 C29 121.9(12) . .
C1 C15 C29 115.6(12) . .
O4 C16 N2 126.4(15) . .
C5 C17 C20 120.9(14) . .
C13 C18 C31 121.7(14) . .
C35 C19 C29 124.8(16) . .
C34 C20 C17 118.2(14) . .
O3 C24 N4 125(2) . .
C1 C27 O5 113.2(13) . .
C35 C27 O5 124.8(13) . .
C35 C27 C1 122.0(14) . .
C4 C28 C32 119.5(12) . .
C31 C28 C4 118.5(12) . .
C31 C28 C32 122.0(13) . .
C15 C29 C14 123.8(12) . .
C19 C29 C14 117.9(14) . .
C19 C29 C15 118.2(14) . .
C36 C30 C11 118.8(14) . .
C18 C31 C28 121.5(14) . .
N3 C32 C28 113.4(11) . .
C20 C34 C8 122.5(15) . .
C19 C35 C27 116.6(14) . .
C30 C36 C9 123.0(15) . .

loop_
_geom_bond_atom_site_label_1
_geom_bond_atom_site_label_2
_geom_bond_distance
_geom_bond_site_symmetry_2
Eu1 Eu2 3.7255(10) .
Eu1 Eu2 3.7255(10) 2_665
Eu1 O7 2.834(16) .
Eu1 O8 2.448(8) 4_565
Eu1 O8 2.448(8) 3_655
Eu1 O8 2.448(8) 2_665
Eu1 O8 2.448(8) .
Eu1 O9 2.844(17) .
Eu1 O10 2.452(8) 3_655
Eu1 O10 2.452(8) 4_565
Eu1 O10 2.452(8) 2_665
Eu1 O10 2.452(8) .
Eu2 Eu2 3.6754(9) 4_565
Eu2 Eu2 3.6755(9) 3_655
Eu2 O2 2.255(9) .
Eu2 O3 2.418(10) .
Eu2 O7 2.6041(13) .
Eu2 O10 2.365(8) .
Eu2 O10 2.333(8) 4_565
Eu2 O12 2.378(8) .
Eu2 O12 2.439(8) 3_655
Eu2 N3 2.586(12) .
Eu3 Eu3 3.6879(9) 4_565
Eu3 Eu3 3.6878(9) 3_655
Eu3 O1 2.261(9) .
Eu3 O4 2.408(10) .
Eu3 O8 2.367(8) .
Eu3 O8 2.339(8) 3_655
Eu3 O9 2.6139(14) .
Eu3 O11 2.374(9) 3_655
Eu3 O11 2.440(8) .
Eu3 N1 2.576(11) .
Eu3 C6 3.261(14) 3_655
O1 C7 1.330(16) .
O2 C15 1.302(15) .
O3 C24 1.20(2) .
O4 C16 1.236(17) .
O5 C23 1.430(17) .
O5 C27 1.385(17) .
O6 C11 1.387(17) .
O6 C22 1.39(2) .
O7 Eu2 2.6042(12) 2_665
O7 Eu2 2.6042(12) 4_565
O7 Eu2 2.6042(12) 3_655
O8 Eu3 2.339(8) 4_565
O9 Eu3 2.6139(13) 4_565
O9 Eu3 2.6139(13) 2_665
O9 Eu3 2.6139(13) 3_655
O10 Eu2 2.333(8) 3_655
O11 Eu3 2.374(8) 4_565
O11 C6 1.372(15) .
O12 Eu2 2.439(8) 4_565
O12 C4 1.338(15) .
N1 C2 1.307(17) .
N1 C12 1.487(17) .
N2 C16 1.300(19) .
N2 C21 1.453(19) .
N2 C33 1.472(19) .
N3 C14 1.316(18) .
N3 C32 1.478(17) .
N4 C24 1.32(2) .
N4 C25 1.36(3) .
N4 C26 1.49(3) .
C1 C15 1.410(17) .
C1 C27 1.372(19) .
C2 C9 1.408(19) .
C3 C7 1.417(19) .
C3 C11 1.39(2) .
C4 C10 1.408(18) .
C4 C28 1.409(19) .
C5 C6 1.375(19) .
C5 C12 1.508(18) 4_565
C5 C17 1.377(18) .
C6 Eu3 3.261(14) 4_565
C6 C8 1.407(19) .
C7 C9 1.393(19) .
C8 C34 1.40(2) .
C9 C36 1.40(2) .
C10 C13 1.399(19) .
C11 C30 1.41(2) .
C12 C5 1.508(18) 3_655
C13 C18 1.36(2) .
C14 C29 1.431(19) .
C15 C29 1.424(19) .
C17 C20 1.40(2) .
C18 C31 1.37(2) .
C19 C29 1.40(2) .
C19 C35 1.35(2) .
C20 C34 1.38(2) .
C27 C35 1.36(2) .
C28 C31 1.379(19) .
C28 C32 1.508(19) .
C30 C36 1.34(2) .
